data_2021539
loop_
_publ_author_name
'Sedghiniya, Sima'
'Soleimannejad, Janet'
'Janczak, Jan'

_publ_section_title
;
 The salt--cocrystal spectrum in salicylic acid--adenine: the influence of
 crystal structure on proton-transfer balance
;
_journal_coeditor_code KY3165
_journal_issue 4
_journal_name_full 'Acta Crystallographica Section C'
_journal_page_first 412
_journal_page_last 421
_journal_paper_doi 10.1107/S2053229619003127
_journal_volume 75
_journal_year 2019
_chemical_formula_iupac 'C5 H6 N5 +, C7 H5 O3 -, 2C5 H5 N5, C7 H6 O3, 2H2 O'
_chemical_formula_moiety 'C5 H6 N5 +, C7 H5 O3 -, 2(C5 H5 N5), C7 H6 O3, 2(H2 O)'
_chemical_formula_sum 'C29 H31 N15 O8'
_chemical_formula_weight 717.69
_chemical_name_systematic
;
Adeninium salicylate--adenine--salicylic acid--water (1/2/1/2)
;
_space_group_crystal_system monoclinic
_space_group_IT_number 14
_space_group_name_Hall '-P 2yn'
_space_group_name_H-M_alt 'P 1 21/n 1'
_symmetry_space_group_name_Hall '-P 2yn'
_symmetry_space_group_name_H-M 'P 1 21/n 1'
_atom_sites_solution_hydrogens mixed
_atom_sites_solution_primary direct
_atom_sites_solution_secondary difmap
_audit_creation_method SHELXL-2018/3
_cell_angle_alpha 90
_cell_angle_beta 109.936(9)
_cell_angle_gamma 90
_cell_formula_units_Z 4
_cell_length_a 22.335(2)
_cell_length_b 4.8497(4)
_cell_length_c 31.567(3)
_cell_measurement_reflns_used 1871
_cell_measurement_temperature 100(2)
_cell_measurement_theta_max 26.1540
_cell_measurement_theta_min 2.7450
_cell_volume 3214.4(5)
_computing_cell_refinement
;
CrysAlis RED (Rigaku OD, 2015)
;
_computing_data_collection
;
CrysAlis CCD (Rigaku OD, 2015)
;
_computing_data_reduction
;
CrysAlis RED (Rigaku OD, 2015)
;
_computing_molecular_graphics
;
DIAMOND (Brandenburg & Putz, 2006)
;
_computing_publication_material
;
SHELXL2014 (Sheldrick, 2015b)
;
_computing_structure_refinement
;
SHELXL2018 (Sheldrick, 2015b)
;
_computing_structure_solution
;
SHELXT (Sheldrick, 2015a)
;
_diffrn_ambient_temperature 100(2)
_diffrn_detector_area_resol_mean 10.6249
_diffrn_measured_fraction_theta_full 0.979
_diffrn_measured_fraction_theta_max 0.973
_diffrn_measurement_device_type 'Kuma KM-4 with CCD detector'
_diffrn_measurement_method \w-scan
_diffrn_radiation_type MoK\a
_diffrn_radiation_wavelength 0.71073
_diffrn_reflns_av_R_equivalents 0.0634
_diffrn_reflns_av_unetI/netI 0.0971
_diffrn_reflns_limit_h_max 28
_diffrn_reflns_limit_h_min -27
_diffrn_reflns_limit_k_max 6
_diffrn_reflns_limit_k_min -6
_diffrn_reflns_limit_l_max 39
_diffrn_reflns_limit_l_min -39
_diffrn_reflns_number 31280
_diffrn_reflns_theta_full 25.242
_diffrn_reflns_theta_max 26.498
_diffrn_reflns_theta_min 2.558
_diffrn_source 'fine-focus sealed X-ray tube'
_exptl_absorpt_coefficient_mu 0.113
_exptl_absorpt_correction_T_max 1.00000
_exptl_absorpt_correction_T_min 0.98087
_exptl_absorpt_correction_type multi-scan
_exptl_absorpt_process_details
;
(CrysAlis PRO; Rigaku OD, 2015)
;
_exptl_crystal_colour colourless
_exptl_crystal_density_diffrn 1.483
_exptl_crystal_description needle
_exptl_crystal_F_000 1496
_exptl_crystal_size_max 0.260
_exptl_crystal_size_mid 0.180
_exptl_crystal_size_min 0.120
_refine_diff_density_max 0.292
_refine_diff_density_min -0.315
_refine_ls_extinction_method none
_refine_ls_goodness_of_fit_ref 1.003
_refine_ls_hydrogen_treatment mixed
_refine_ls_matrix_type full
_refine_ls_number_parameters 514
_refine_ls_number_reflns 6457
_refine_ls_number_restraints 0
_refine_ls_restrained_S_all 1.003
_refine_ls_R_factor_all 0.1692
_refine_ls_R_factor_gt 0.0746
_refine_ls_shift/su_max 0.001
_refine_ls_shift/su_mean 0.000
_refine_ls_structure_factor_coef Fsqd
_refine_ls_weighting_details 'w=1/[\s^2^(Fo^2^)+(0.0152P)^2^] where P=(Fo^2^+2Fc^2^)/3'
_refine_ls_weighting_scheme calc
_refine_ls_wR_factor_gt 0.0904
_refine_ls_wR_factor_ref 0.1081
_reflns_number_gt 3318
_reflns_number_total 6457
_reflns_threshold_expression 'I > 2\s(I)'
_cod_data_source_file ky3165sup1.cif
_cod_data_source_block COMP_II
_cod_depositor_comments 'Adding full bibliography for 2021538--2021539.cif.'
_cod_original_cell_volume 3214.4(6)
_cod_database_code 2021539
_cod_database_fobs_code 2021539
_shelx_space_group_comment
;
The symmetry employed for this shelxl refinement is uniquely defined
by the following loop, which should always be used as a source of
symmetry information in preference to the above space-group names.
They are only intended as comments.
;
_shelx_estimated_absorpt_t_min 0.971
_shelx_estimated_absorpt_t_max 0.987

loop_
_space_group_symop_operation_xyz
'x, y, z'
'-x+1/2, y+1/2, -z+1/2'
'-x, -y, -z'
'x-1/2, -y-1/2, z-1/2'

loop_
_atom_site_type_symbol
_atom_site_label
_atom_site_fract_x
_atom_site_fract_y
_atom_site_fract_z
_atom_site_U_iso_or_equiv
_atom_site_adp_type
_atom_site_calc_flag
_atom_site_occupancy
C C1 0.20080(16) -1.2519(6) 0.43125(11) 0.0193(8) Uani d 1
C C2 0.14835(17) -1.2842(6) 0.39250(12) 0.0217(8) Uani d 1
C C3 0.10092(17) -1.4761(7) 0.39024(13) 0.0286(9) Uani d 1
H H3 0.064878 -1.494351 0.363562 0.034 Uiso calc 1
C C4 0.10701(18) -1.6385(7) 0.42711(14) 0.0316(10) Uani d 1
H H4 0.074409 -1.767432 0.425820 0.038 Uiso calc 1
C C5 0.15971(18) -1.6188(7) 0.46626(13) 0.0288(10) Uani d 1
H H5 0.163698 -1.734683 0.491337 0.035 Uiso calc 1
C C6 0.20647(17) -1.4257(6) 0.46796(12) 0.0251(9) Uani d 1
H H6 0.242920 -1.411211 0.494437 0.030 Uiso calc 1
C C7 0.25128(17) -1.0450(7) 0.43405(13) 0.0206(8) Uani d 1
O O1 0.24216(10) -0.8907(4) 0.39927(8) 0.0216(6) Uani d 1
O O2 0.29970(11) -1.0290(4) 0.46885(8) 0.0247(6) Uani d 1
O O3 0.13995(11) -1.1335(5) 0.35403(9) 0.0292(7) Uani d 1
H H3A 0.1693(17) -1.002(7) 0.3613(12) 0.044 Uiso d 1
C C11 0.61234(16) 2.3071(6) 0.11017(11) 0.0192(8) Uani d 1
C C12 0.66820(17) 2.3781(7) 0.10148(12) 0.0238(9) Uani d 1
C C13 0.66538(18) 2.5738(7) 0.06838(12) 0.0286(9) Uani d 1
H H13 0.703026 2.621978 0.062488 0.034 Uiso calc 1
C C14 0.60919(19) 2.6959(7) 0.04453(12) 0.0331(10) Uani d 1
H H14 0.607975 2.829965 0.022308 0.040 Uiso calc 1
C C15 0.55309(18) 2.6259(7) 0.05242(12) 0.0329(10) Uani d 1
H H15 0.513941 2.711435 0.035555 0.039 Uiso calc 1
C C16 0.55503(17) 2.4326(7) 0.08474(12) 0.0273(9) Uani d 1
H H16 0.516866 2.383680 0.089853 0.033 Uiso calc 1
C C17 0.61545(18) 2.1071(7) 0.14615(12) 0.0231(9) Uani d 1
O O11 0.56015(11) 2.0284(4) 0.14773(8) 0.0238(6) Uani d 1
H H11 0.5657(16) 1.892(6) 0.1676(11) 0.036 Uiso d 1
O O12 0.66655(12) 2.0247(5) 0.17261(8) 0.0311(7) Uani d 1
O O13 0.72574(12) 2.2583(5) 0.12319(8) 0.0304(7) Uani d 1
H H13A 0.7288(17) 2.138(7) 0.1460(12) 0.046 Uiso d 1
C C21 0.42850(16) -0.3061(6) 0.42841(11) 0.0192(8) Uani d 1
N N22 0.49074(14) -0.2542(5) 0.45400(9) 0.0254(7) Uani d 1
C C23 0.50670(18) -0.0528(7) 0.43125(12) 0.0264(9) Uani d 1
H H23 0.547708 0.029942 0.440625 0.032 Uiso calc 1
N N24 0.45854(14) 0.0229(6) 0.39325(10) 0.0217(7) Uani d 1
H H24 0.4598(14) 0.164(6) 0.3722(10) 0.026 Uiso d 1
C C25 0.40816(17) -0.1383(6) 0.39060(11) 0.0182(8) Uani d 1
N N26 0.35023(14) -0.1313(5) 0.35784(9) 0.0218(7) Uani d 1
C C27 0.31162(17) -0.3180(7) 0.36474(12) 0.0228(9) Uani d 1
H H27 0.269782 -0.328545 0.343305 0.027 Uiso calc 1
N N28 0.32678(14) -0.4964(6) 0.39999(10) 0.0190(7) Uani d 1
H H28 0.2980(14) -0.629(6) 0.3996(10) 0.023 Uiso d 1
C C29 0.38464(17) -0.4969(7) 0.43391(12) 0.0211(8) Uani d 1
N N30 0.39555(14) -0.6706(6) 0.46788(10) 0.0225(8) Uani d 1
H H30A 0.3643(15) -0.787(6) 0.4680(10) 0.027 Uiso d 1
H H30B 0.4324(15) -0.663(6) 0.4901(11) 0.027 Uiso d 1
C C31 0.60073(17) 1.4984(7) 0.24087(12) 0.0226(9) Uani d 1
N N32 0.55973(13) 1.6262(5) 0.20248(9) 0.0205(7) Uani d 1
C C33 0.50459(17) 1.4972(6) 0.19494(12) 0.0224(9) Uani d 1
H H33 0.466820 1.540998 0.170690 0.027 Uiso calc 1
N N34 0.50796(14) 1.2965(5) 0.22553(10) 0.0200(7) Uani d 1
H H34 0.4705(14) 1.193(6) 0.2230(10) 0.024 Uiso d 1
C C35 0.56832(17) 1.2942(6) 0.25515(12) 0.0191(8) Uani d 1
N N36 0.59293(13) 1.1347(5) 0.29232(10) 0.0217(7) Uani d 1
C C37 0.65379(17) 1.1989(7) 0.31469(12) 0.0261(9) Uani d 1
H H37 0.673644 1.095191 0.341330 0.031 Uiso calc 1
N N38 0.69040(13) 1.3863(6) 0.30507(9) 0.0237(7) Uani d 1
C C39 0.66427(17) 1.5398(7) 0.26633(13) 0.0246(9) Uani d 1
N N40 0.70192(15) 1.7232(6) 0.25521(11) 0.0255(8) Uani d 1
H H40A 0.7420(15) 1.739(7) 0.2732(11) 0.031 Uiso d 1
H H40B 0.6869(16) 1.812(7) 0.2298(11) 0.031 Uiso d 1
C C41 0.41770(17) 0.5401(6) 0.29382(12) 0.0207(8) Uani d 1
N N42 0.46068(14) 0.4170(5) 0.33163(9) 0.0221(7) Uani d 1
C C43 0.51471(17) 0.5525(7) 0.33720(12) 0.0250(9) Uani d 1
H H43 0.553560 0.513972 0.360808 0.030 Uiso calc 1
N N44 0.50863(14) 0.7522(6) 0.30559(9) 0.0210(7) Uani d 1
H H44 0.5426(14) 0.874(6) 0.3016(10) 0.025 Uiso d 1
C C45 0.44727(17) 0.7472(6) 0.27787(12) 0.0191(8) Uani d 1
N N46 0.42015(13) 0.9092(5) 0.24124(10) 0.0234(7) Uani d 1
C C47 0.35805(18) 0.8503(7) 0.22242(12) 0.0290(10) Uani d 1
H H47 0.335728 0.957093 0.196643 0.035 Uiso calc 1
N N48 0.32276(13) 0.6636(6) 0.23448(9) 0.0246(7) Uani d 1
C C49 0.35297(18) 0.5011(7) 0.27141(12) 0.0274(9) Uani d 1
N N50 0.31804(15) 0.3103(6) 0.28373(11) 0.0259(8) Uani d 1
H H50A 0.2728(15) 0.300(6) 0.2687(11) 0.031 Uiso d 1
H H50B 0.3333(16) 0.188(7) 0.3048(11) 0.031 Uiso d 1
O O1W 0.33544(12) -0.6390(5) 0.59644(9) 0.0344(7) Uani d 1
H H1WA 0.299361 -0.641388 0.601298 0.052 Uiso d 1
H H1WB 0.342410 -0.800211 0.586976 0.052 Uiso d 1
O O2W 0.35024(13) -1.1365(5) 0.55945(8) 0.0334(7) Uani d 1
H H2WA 0.342899 -1.300961 0.567556 0.050 Uiso d 1
H H2WB 0.331270 -1.133914 0.530377 0.050 Uiso d 1

loop_
_atom_site_aniso_label
_atom_site_aniso_U_11
_atom_site_aniso_U_22
_atom_site_aniso_U_33
_atom_site_aniso_U_12
_atom_site_aniso_U_13
_atom_site_aniso_U_23
C1 0.022(2) 0.0164(19) 0.024(2) 0.0016(16) 0.0137(19) -0.0032(17)
C2 0.025(2) 0.0157(19) 0.027(2) -0.0014(17) 0.013(2) -0.0024(18)
C3 0.024(2) 0.022(2) 0.040(3) -0.0011(18) 0.012(2) -0.0014(19)
C4 0.031(3) 0.018(2) 0.058(3) -0.0062(18) 0.032(2) -0.011(2)
C5 0.044(3) 0.022(2) 0.034(2) -0.0008(19) 0.032(2) -0.0007(19)
C6 0.028(2) 0.024(2) 0.027(2) -0.0021(18) 0.014(2) -0.0075(18)
C7 0.018(2) 0.020(2) 0.028(2) 0.0004(17) 0.014(2) -0.0047(18)
O1 0.0247(15) 0.0207(13) 0.0225(14) -0.0043(11) 0.0121(12) -0.0001(12)
O2 0.0245(15) 0.0263(14) 0.0231(15) -0.0051(12) 0.0078(13) 0.0011(12)
O3 0.0272(17) 0.0222(14) 0.0361(17) -0.0073(12) 0.0082(14) -0.0032(13)
C11 0.024(2) 0.0162(19) 0.020(2) 0.0002(17) 0.0109(18) -0.0006(16)
C12 0.026(2) 0.024(2) 0.023(2) -0.0032(18) 0.011(2) -0.0084(18)
C13 0.036(3) 0.029(2) 0.028(2) -0.005(2) 0.021(2) -0.0002(19)
C14 0.049(3) 0.026(2) 0.032(2) -0.002(2) 0.023(2) 0.0050(19)
C15 0.044(3) 0.029(2) 0.031(2) 0.010(2) 0.020(2) 0.009(2)
C16 0.029(2) 0.026(2) 0.033(2) 0.0037(18) 0.019(2) 0.0034(19)
C17 0.029(3) 0.0174(19) 0.027(2) 0.0027(18) 0.015(2) -0.0058(18)
O11 0.0225(15) 0.0222(14) 0.0303(16) 0.0023(12) 0.0136(13) 0.0109(12)
O12 0.0237(16) 0.0387(16) 0.0327(16) 0.0073(13) 0.0120(14) 0.0138(13)
O13 0.0255(16) 0.0445(17) 0.0248(16) 0.0016(14) 0.0135(14) 0.0066(13)
C21 0.020(2) 0.0172(19) 0.019(2) -0.0012(16) 0.0050(19) -0.0021(17)
N22 0.030(2) 0.0235(17) 0.0232(18) -0.0043(15) 0.0102(17) 0.0028(15)
C23 0.024(2) 0.027(2) 0.029(2) -0.0030(18) 0.010(2) -0.0024(19)
N24 0.0218(19) 0.0213(17) 0.0235(19) 0.0015(15) 0.0095(16) 0.0039(15)
C25 0.020(2) 0.0157(19) 0.022(2) 0.0006(17) 0.0115(19) -0.0041(17)
N26 0.026(2) 0.0193(16) 0.0273(19) -0.0045(14) 0.0180(17) -0.0029(14)
C27 0.022(2) 0.027(2) 0.022(2) 0.0080(18) 0.0108(19) -0.0083(18)
N28 0.0164(19) 0.0202(17) 0.0213(18) -0.0034(13) 0.0075(16) -0.0039(15)
C29 0.025(2) 0.0183(19) 0.022(2) 0.0010(17) 0.011(2) -0.0052(18)
N30 0.021(2) 0.0227(18) 0.0226(19) -0.0054(15) 0.0059(16) -0.0010(16)
C31 0.026(2) 0.0191(19) 0.025(2) 0.0045(17) 0.012(2) -0.0036(18)
N32 0.0240(19) 0.0187(16) 0.0206(18) 0.0026(14) 0.0099(16) -0.0009(14)
C33 0.029(2) 0.0157(18) 0.024(2) 0.0037(17) 0.0115(19) -0.0002(17)
N34 0.019(2) 0.0172(16) 0.0265(18) -0.0002(14) 0.0118(17) 0.0006(15)
C35 0.025(2) 0.0140(18) 0.024(2) -0.0031(17) 0.016(2) -0.0039(17)
N36 0.0187(19) 0.0209(16) 0.0273(18) 0.0003(14) 0.0100(16) -0.0005(15)
C37 0.026(2) 0.026(2) 0.028(2) -0.0014(18) 0.012(2) -0.0030(18)
N38 0.0212(19) 0.0241(17) 0.0249(18) 0.0017(14) 0.0065(16) 0.0040(15)
C39 0.023(2) 0.022(2) 0.035(3) -0.0028(17) 0.014(2) -0.0119(19)
N40 0.0187(19) 0.0296(19) 0.029(2) -0.0100(16) 0.0096(17) 0.0000(16)
C41 0.022(2) 0.021(2) 0.022(2) 0.0002(17) 0.011(2) -0.0074(17)
N42 0.0262(19) 0.0214(16) 0.0224(18) 0.0051(15) 0.0131(16) 0.0041(15)
C43 0.027(2) 0.025(2) 0.027(2) 0.0015(18) 0.014(2) -0.0029(18)
N44 0.024(2) 0.0185(16) 0.0248(18) -0.0023(14) 0.0133(17) 0.0036(15)
C45 0.025(2) 0.0152(19) 0.023(2) -0.0002(17) 0.015(2) -0.0007(17)
N46 0.0144(18) 0.0263(17) 0.029(2) 0.0022(14) 0.0071(16) -0.0058(16)
C47 0.033(3) 0.025(2) 0.032(2) 0.0093(19) 0.014(2) -0.0016(19)
N48 0.0231(19) 0.0261(17) 0.0259(19) 0.0006(15) 0.0101(16) 0.0001(15)
C49 0.033(3) 0.024(2) 0.030(2) -0.0047(19) 0.017(2) -0.017(2)
N50 0.0227(19) 0.0220(18) 0.034(2) -0.0059(16) 0.0114(18) -0.0021(15)
O1W 0.0331(18) 0.0332(15) 0.0432(18) -0.0024(13) 0.0213(15) -0.0044(14)
O2W 0.0399(18) 0.0342(15) 0.0256(15) -0.0075(14) 0.0105(15) 0.0024(13)

loop_
_atom_type_symbol
_atom_type_description
_atom_type_scat_dispersion_real
_atom_type_scat_dispersion_imag
_atom_type_scat_source
C C 0.0033 0.0016 'International Tables Vol C Tables 4.2.6.8 and 6.1.1.4'
H H 0.0000 0.0000 'International Tables Vol C Tables 4.2.6.8 and 6.1.1.4'
N N 0.0061 0.0033 'International Tables Vol C Tables 4.2.6.8 and 6.1.1.4'
O O 0.0106 0.0060 'International Tables Vol C Tables 4.2.6.8 and 6.1.1.4'

loop_
_geom_angle_atom_site_label_1
_geom_angle_atom_site_label_2
_geom_angle_atom_site_label_3
_geom_angle
C2 C1 C6 118.2(3)
C2 C1 C7 121.6(3)
C6 C1 C7 120.1(3)
O3 C2 C1 122.7(3)
O3 C2 C3 115.9(3)
C1 C2 C3 121.4(3)
C4 C3 C2 119.1(4)
C4 C3 H3 120.5
C2 C3 H3 120.5
C3 C4 C5 121.6(3)
C3 C4 H4 119.2
C5 C4 H4 119.2
C4 C5 C6 118.6(3)
C4 C5 H5 120.7
C6 C5 H5 120.7
C5 C6 C1 121.2(4)
C5 C6 H6 119.4
C1 C6 H6 119.4
O2 C7 O1 123.4(3)
O2 C7 C1 120.2(3)
O1 C7 C1 116.4(3)
C2 O3 H3A 107(2)
C16 C11 C12 118.7(3)
C16 C11 C17 121.4(3)
C12 C11 C17 119.8(3)
O13 C12 C13 117.4(3)
O13 C12 C11 123.0(3)
C13 C12 C11 119.6(3)
C14 C13 C12 120.5(3)
C14 C13 H13 119.7
C12 C13 H13 119.7
C13 C14 C15 120.6(3)
C13 C14 H14 119.7
C15 C14 H14 119.7
C16 C15 C14 119.6(4)
C16 C15 H15 120.2
C14 C15 H15 120.2
C15 C16 C11 120.9(3)
C15 C16 H16 119.5
C11 C16 H16 119.5
O12 C17 O11 123.3(3)
O12 C17 C11 121.7(3)
O11 C17 C11 115.0(3)
C17 O11 H11 110(2)
C12 O13 H13A 118(2)
N22 C21 C25 111.6(3)
N22 C21 C29 131.2(3)
C25 C21 C29 117.2(3)
C23 N22 C21 102.8(3)
N22 C23 N24 113.4(3)
N22 C23 H23 123.3
N24 C23 H23 123.3
C25 N24 C23 106.9(3)
C25 N24 H24 126.2(19)
C23 N24 H24 126.9(19)
N24 C25 N26 126.3(3)
N24 C25 C21 105.4(3)
N26 C25 C21 128.3(3)
C27 N26 C25 111.4(3)
N26 C27 N28 125.3(3)
N26 C27 H27 117.3
N28 C27 H27 117.3
C27 N28 C29 123.2(3)
C27 N28 H28 118(2)
C29 N28 H28 119(2)
N30 C29 N28 120.0(3)
N30 C29 C21 125.4(3)
N28 C29 C21 114.6(3)
C29 N30 H30A 118(2)
C29 N30 H30B 119(2)
H30A N30 H30B 123(3)
C39 C31 C35 117.3(3)
C39 C31 N32 132.9(3)
C35 C31 N32 109.8(3)
C33 N32 C31 103.9(3)
N32 C33 N34 112.8(3)
N32 C33 H33 123.6
N34 C33 H33 123.6
C33 N34 C35 107.4(3)
C33 N34 H34 118.9(19)
C35 N34 H34 133.7(19)
N34 C35 N36 128.1(3)
N34 C35 C31 106.0(3)
N36 C35 C31 125.8(3)
C37 N36 C35 111.3(3)
N38 C37 N36 129.4(3)
N38 C37 H37 115.3
N36 C37 H37 115.3
C37 N38 C39 117.7(3)
N40 C39 N38 118.2(3)
N40 C39 C31 123.3(4)
N38 C39 C31 118.4(3)
C39 N40 H40A 118(2)
C39 N40 H40B 119(2)
H40A N40 H40B 122(3)
N42 C41 C45 110.4(3)
N42 C41 C49 132.5(3)
C45 C41 C49 117.1(3)
C43 N42 C41 103.4(3)
N42 C43 N44 113.2(3)
N42 C43 H43 123.4
N44 C43 H43 123.4
C45 N44 C43 106.7(3)
C45 N44 H44 124.9(17)
C43 N44 H44 128.3(18)
N44 C45 N46 126.9(3)
N44 C45 C41 106.3(3)
N46 C45 C41 126.8(3)
C47 N46 C45 110.4(3)
N48 C47 N46 129.7(3)
N48 C47 H47 115.1
N46 C47 H47 115.1
C47 N48 C49 117.5(3)
N50 C49 N48 118.1(3)
N50 C49 C41 123.4(4)
N48 C49 C41 118.5(3)
C49 N50 H50A 120.6(19)
C49 N50 H50B 125(2)
H50A N50 H50B 114(3)
H1WA O1W H1WB 109.5
H2WA O2W H2WB 104.5

loop_
_geom_bond_atom_site_label_1
_geom_bond_atom_site_label_2
_geom_bond_distance
C1 C2 1.384(4)
C1 C6 1.403(4)
C1 C7 1.489(4)
C2 O3 1.374(4)
C2 C3 1.394(4)
C3 C4 1.373(5)
C3 H3 0.9500
C4 C5 1.389(5)
C4 H4 0.9500
C5 C6 1.390(4)
C5 H5 0.9500
C6 H6 0.9500
C7 O2 1.254(4)
C7 O1 1.286(4)
O3 H3A 0.89(3)
C11 C16 1.397(4)
C11 C12 1.408(4)
C11 C17 1.477(4)
C12 O13 1.363(4)
C12 C13 1.397(4)
C13 C14 1.360(5)
C13 H13 0.9500
C14 C15 1.400(4)
C14 H14 0.9500
C15 C16 1.376(4)
C15 H15 0.9500
C16 H16 0.9500
C17 O12 1.229(4)
C17 O11 1.310(4)
O11 H11 0.89(3)
O13 H13A 0.91(3)
C21 N22 1.372(4)
C21 C25 1.387(4)
C21 C29 1.401(4)
N22 C23 1.331(4)
C23 N24 1.361(4)
C23 H23 0.9500
N24 C25 1.349(4)
N24 H24 0.96(3)
C25 N26 1.354(4)
N26 C27 1.319(4)
C27 N28 1.358(4)
C27 H27 0.9500
N28 C29 1.369(4)
N28 H28 0.91(3)
C29 N30 1.320(4)
N30 H30A 0.90(3)
N30 H30B 0.88(3)
C31 C39 1.386(5)
C31 C35 1.389(4)
C31 N32 1.391(4)
N32 C33 1.328(4)
C33 N34 1.355(4)
C33 H33 0.9500
N34 C35 1.354(4)
N34 H34 0.95(3)
C35 N36 1.356(4)
N36 C37 1.337(4)
C37 N38 1.325(4)
C37 H37 0.9500
N38 C39 1.380(4)
C39 N40 1.350(4)
N40 H40A 0.88(3)
N40 H40B 0.87(3)
C41 N42 1.386(4)
C41 C45 1.388(4)
C41 C49 1.389(5)
N42 C43 1.332(4)
C43 N44 1.363(4)
C43 H43 0.9500
N44 C45 1.351(4)
N44 H44 1.00(3)
C45 N46 1.358(4)
N46 C47 1.340(4)
C47 N48 1.338(4)
C47 H47 0.9500
N48 C49 1.378(4)
C49 N50 1.350(4)
N50 H50A 0.96(3)
N50 H50B 0.87(3)
O1W H1WA 0.8701
O1W H1WB 0.8700
O2W H2WA 0.8701
O2W H2WB 0.8701

loop_
_geom_hbond_atom_site_label_D
_geom_hbond_atom_site_label_H
_geom_hbond_atom_site_label_A
_geom_hbond_site_symmetry_A
_geom_hbond_distance_DH
_geom_hbond_distance_HA
_geom_hbond_distance_DA
_geom_hbond_angle_DHA
_geom_hbond_publ_flag
O3 H3A O1 . 0.89(3) 1.74(4) 2.533(3) 146(3) yes
O11 H11 N32 . 0.89(3) 1.73(3) 2.608(3) 168(3) yes
O13 H13A O12 . 0.91(3) 1.93(3) 2.621(3) 131(3) yes
O13 H13A N38 2_655 0.91(3) 2.29(4) 3.000(4) 135(3) yes
C23 H23 O2W 3_646 0.95 2.34 3.240(4) 158.4 yes
N24 H24 N42 . 0.96(3) 1.78(3) 2.739(4) 178(3) yes
N28 H28 O1 . 0.91(3) 1.78(3) 2.683(3) 180(4) yes
N30 H30A O2 . 0.90(3) 1.87(3) 2.766(4) 179(3) yes
N30 H30B N22 3_646 0.88(3) 2.04(3) 2.897(4) 164(3) yes
C33 H33 O3 2_575 0.95 2.40 3.132(4) 134.0 yes
N34 H34 N46 . 0.95(3) 1.98(3) 2.879(4) 155(3) yes
N40 H40A O12 2_645 0.88(3) 2.41(3) 3.191(4) 148(3) yes
N40 H40B O12 . 0.87(3) 1.99(3) 2.856(4) 171(3) yes
C43 H43 O1W 3_656 0.95 2.46 3.314(5) 149.5 yes
N44 H44 N36 . 1.00(3) 1.78(3) 2.775(4) 170(3) yes
N50 H50A N48 2_545 0.96(3) 2.20(3) 3.081(4) 152(3) yes
N50 H50B N26 . 0.87(3) 2.22(3) 3.071(4) 167(3) yes
O1W H1WA O13 4_576 0.87 2.07 2.909(3) 162.2 yes
O1W H1WB O2W . 0.87 1.88 2.749(3) 172.9 yes
O2W H2WA O1W 1_545 0.87 1.91 2.770(3) 169.3 yes
O2W H2WB O2 . 0.87 1.90 2.743(3) 164.1 yes

loop_
_geom_torsion_atom_site_label_1
_geom_torsion_atom_site_label_2
_geom_torsion_atom_site_label_3
_geom_torsion_atom_site_label_4
_geom_torsion
C6 C1 C2 O3 -176.8(3)
C7 C1 C2 O3 1.4(5)
C6 C1 C2 C3 2.5(5)
C7 C1 C2 C3 -179.3(3)
O3 C2 C3 C4 178.5(3)
C1 C2 C3 C4 -0.9(5)
C2 C3 C4 C5 -1.0(5)
C3 C4 C5 C6 1.2(5)
C4 C5 C6 C1 0.5(5)
C2 C1 C6 C5 -2.3(5)
C7 C1 C6 C5 179.5(3)
C2 C1 C7 O2 -176.7(3)
C6 C1 C7 O2 1.5(5)
C2 C1 C7 O1 2.8(4)
C6 C1 C7 O1 -179.0(3)
C16 C11 C12 O13 -177.2(3)
C17 C11 C12 O13 3.9(5)
C16 C11 C12 C13 1.0(5)
C17 C11 C12 C13 -178.0(3)
O13 C12 C13 C14 178.2(3)
C11 C12 C13 C14 0.0(5)
C12 C13 C14 C15 -0.6(5)
C13 C14 C15 C16 0.3(5)
C14 C15 C16 C11 0.7(5)
C12 C11 C16 C15 -1.3(5)
C17 C11 C16 C15 177.7(3)
C16 C11 C17 O12 -169.9(3)
C12 C11 C17 O12 9.0(5)
C16 C11 C17 O11 9.5(5)
C12 C11 C17 O11 -171.6(3)
C25 C21 N22 C23 0.6(4)
C29 C21 N22 C23 179.4(3)
C21 N22 C23 N24 -0.1(4)
N22 C23 N24 C25 -0.4(4)
C23 N24 C25 N26 -180.0(3)
C23 N24 C25 C21 0.7(3)
N22 C21 C25 N24 -0.9(4)
C29 C21 C25 N24 -179.9(3)
N22 C21 C25 N26 179.9(3)
C29 C21 C25 N26 0.9(5)
N24 C25 N26 C27 179.2(3)
C21 C25 N26 C27 -1.7(5)
C25 N26 C27 N28 0.2(4)
N26 C27 N28 C29 2.1(5)
C27 N28 C29 N30 178.0(3)
C27 N28 C29 C21 -2.8(4)
N22 C21 C29 N30 1.8(6)
C25 C21 C29 N30 -179.4(3)
N22 C21 C29 N28 -177.4(3)
C25 C21 C29 N28 1.4(4)
C39 C31 N32 C33 -178.7(4)
C35 C31 N32 C33 0.1(3)
C31 N32 C33 N34 -0.4(3)
N32 C33 N34 C35 0.6(4)
C33 N34 C35 N36 177.4(3)
C33 N34 C35 C31 -0.5(3)
C39 C31 C35 N34 179.3(3)
N32 C31 C35 N34 0.3(4)
C39 C31 C35 N36 1.3(5)
N32 C31 C35 N36 -177.7(3)
N34 C35 N36 C37 -177.0(3)
C31 C35 N36 C37 0.5(4)
C35 N36 C37 N38 -0.6(5)
N36 C37 N38 C39 -1.1(5)
C37 N38 C39 N40 -177.3(3)
C37 N38 C39 C31 2.9(4)
C35 C31 C39 N40 177.2(3)
N32 C31 C39 N40 -4.1(6)
C35 C31 C39 N38 -3.0(4)
N32 C31 C39 N38 175.7(3)
C45 C41 N42 C43 -0.2(3)
C49 C41 N42 C43 -177.4(3)
C41 N42 C43 N44 0.1(3)
N42 C43 N44 C45 0.1(4)
C43 N44 C45 N46 -179.2(3)
C43 N44 C45 C41 -0.2(3)
N42 C41 C45 N44 0.3(3)
C49 C41 C45 N44 177.9(3)
N42 C41 C45 N46 179.2(3)
C49 C41 C45 N46 -3.1(5)
N44 C45 N46 C47 -178.8(3)
C41 C45 N46 C47 2.5(4)
C45 N46 C47 N48 -0.5(5)
N46 C47 N48 C49 -0.6(5)
C47 N48 C49 N50 -179.4(3)
C47 N48 C49 C41 0.0(4)
N42 C41 C49 N50 -1.9(6)
C45 C41 C49 N50 -178.9(3)
N42 C41 C49 N48 178.6(3)
C45 C41 C49 N48 1.6(4)
